data_4508775
loop_
_publ_author_name
'Springsteen, Caleb H.'
'Sweeder, Ryan D.'
'LaDuca, Robert L.'

_publ_section_title
;
 Ligand and Anion Effects on the Morphology of Aqueous Substructures
 Entrained within One-Dimensional [CuL4X] Coordination Polymer Matrices (L
 = 2,4&#x2018;-Bipyridine, 4-Phenylpyridine; X = SO42-, SiF62-)
;
_journal_issue 10
_journal_name_full 'Crystal Growth &amp; Design'
_journal_page_first 2308
_journal_paper_doi 10.1021/cg060229b
_journal_volume 6
_journal_year 2006
_chemical_formula_sum 'C40 H44 Cu N8 O10 S'
_chemical_formula_weight 892.43
_chemical_name_systematic
; 
 ? 
;
_space_group_IT_number 2
_symmetry_cell_setting triclinic
_symmetry_space_group_name_Hall '-P 1'
_symmetry_space_group_name_H-M 'P -1'
_atom_sites_solution_hydrogens geom
_atom_sites_solution_primary direct
_atom_sites_solution_secondary difmap
_audit_creation_method SHELXL-97
_cell_angle_alpha 93.251(3)
_cell_angle_beta 115.208(2)
_cell_angle_gamma 108.242(2)
_cell_formula_units_Z 2
_cell_length_a 12.795(2)
_cell_length_b 13.646(2)
_cell_length_c 13.810(2)
_cell_measurement_temperature 173(2)
_cell_volume 2020.7(5)
_computing_structure_refinement 'SHELXL-97 (Sheldrick, 1997)'
_computing_structure_solution 'SHELXS-97 (Sheldrick, 1990)'
_diffrn_ambient_temperature 173(2)
_diffrn_measured_fraction_theta_full 0.997
_diffrn_measured_fraction_theta_max 0.942
_diffrn_radiation_monochromator graphite
_diffrn_radiation_source 'fine-focus sealed tube'
_diffrn_radiation_type MoK\a
_diffrn_radiation_wavelength 0.71073
_diffrn_reflns_av_R_equivalents 0.0350
_diffrn_reflns_av_sigmaI/netI 0.0521
_diffrn_reflns_limit_h_max 16
_diffrn_reflns_limit_h_min -16
_diffrn_reflns_limit_k_max 18
_diffrn_reflns_limit_k_min -17
_diffrn_reflns_limit_l_max 18
_diffrn_reflns_limit_l_min -18
_diffrn_reflns_number 24515
_diffrn_reflns_theta_full 25.00
_diffrn_reflns_theta_max 28.34
_diffrn_reflns_theta_min 1.61
_exptl_absorpt_coefficient_mu 0.661
_exptl_absorpt_correction_T_max 0.900
_exptl_absorpt_correction_T_min 0.741
_exptl_absorpt_correction_type empirical
_exptl_absorpt_process_details SADABS
_exptl_crystal_colour blue
_exptl_crystal_density_diffrn 1.467
_exptl_crystal_density_method 'not measured'
_exptl_crystal_description block
_exptl_crystal_F_000 930
_exptl_crystal_size_max 0.48
_exptl_crystal_size_mid 0.22
_exptl_crystal_size_min 0.16
_refine_diff_density_max 0.931
_refine_diff_density_min -0.460
_refine_diff_density_rms 0.073
_refine_ls_extinction_method none
_refine_ls_goodness_of_fit_ref 1.016
_refine_ls_hydrogen_treatment mixed
_refine_ls_matrix_type full
_refine_ls_number_parameters 588
_refine_ls_number_reflns 9510
_refine_ls_number_restraints 18
_refine_ls_restrained_S_all 1.016
_refine_ls_R_factor_all 0.0863
_refine_ls_R_factor_gt 0.0442
_refine_ls_shift/su_max 0.000
_refine_ls_shift/su_mean 0.000
_refine_ls_structure_factor_coef Fsqd
_refine_ls_weighting_details 'calc w=1/[\s^2^(Fo^2^)+(0.0503P)^2^+1.9995P] where P=(Fo^2^+2Fc^2^)/3'
_refine_ls_weighting_scheme calc
_refine_ls_wR_factor_gt 0.1014
_refine_ls_wR_factor_ref 0.1234
_reflns_number_gt 6406
_reflns_number_total 9510
_reflns_threshold_expression >2sigma(I)
_cod_data_source_file cg060229bsup1.cif
_cod_data_source_block 1cu(2,4'-bpy)4so4
_cod_original_sg_symbol_H-M P-1
_cod_database_code 4508775

loop_
_symmetry_equiv_pos_as_xyz
'x, y, z'
'-x, -y, -z'

loop_
_atom_site_label
_atom_site_type_symbol
_atom_site_fract_x
_atom_site_fract_y
_atom_site_fract_z
_atom_site_U_iso_or_equiv
_atom_site_adp_type
_atom_site_occupancy
_atom_site_symmetry_multiplicity
_atom_site_calc_flag
_atom_site_refinement_flags
Cu1 Cu 0.0000 0.5000 0.0000 0.02922(13) Uani 1 2 d S
Cu2 Cu 0.5000 0.5000 0.0000 0.02342(12) Uani 1 2 d S
S1 S 0.22820(6) 0.35373(5) 0.06015(5) 0.02131(14) Uani 1 1 d .
O1 O 0.12619(17) 0.39037(15) 0.04185(17) 0.0306(4) Uani 1 1 d .
O1W O 0.1600(2) 0.01986(17) 0.1680(2) 0.0412(5) Uani 1 1 d D
H1WA H 0.2320(16) 0.069(2) 0.206(3) 0.068(13) Uiso 1 1 d D
H1WB H 0.112(3) 0.051(3) 0.132(3) 0.071(14) Uiso 1 1 d D
O2 O 0.31819(16) 0.42680(14) 0.03284(15) 0.0261(4) Uani 1 1 d .
O2W O -0.0079(2) 0.1498(2) -0.2340(2) 0.0494(6) Uani 1 1 d D
H2WA H 0.048(2) 0.183(2) -0.1694(13) 0.039(10) Uiso 1 1 d D
H2WB H -0.060(3) 0.0961(19) -0.228(3) 0.067(13) Uiso 1 1 d D
O3 O 0.17704(18) 0.24675(14) -0.00876(17) 0.0339(5) Uani 1 1 d .
O3W O 0.0047(2) 0.12288(18) 0.05037(18) 0.0405(5) Uani 1 1 d D
H3WA H -0.059(2) 0.083(2) -0.0086(18) 0.065(13) Uiso 1 1 d D
H3WB H 0.057(3) 0.159(3) 0.030(3) 0.083(15) Uiso 1 1 d D
O4 O 0.29176(19) 0.34999(16) 0.17632(17) 0.0370(5) Uani 1 1 d .
O4W O 0.5029(3) 0.3259(3) 0.4802(2) 0.0699(8) Uani 1 1 d D
H4WA H 0.488(4) 0.276(2) 0.513(3) 0.084 Uiso 1 1 d D
H4WB H 0.561(3) 0.380(2) 0.530(2) 0.084 Uiso 1 1 d D
O5W O 0.3834(2) 0.19767(18) 0.2618(2) 0.0433(5) Uani 1 1 d D
H5WA H 0.426(3) 0.228(2) 0.3298(10) 0.033(9) Uiso 1 1 d D
H5WB H 0.357(4) 0.241(2) 0.226(3) 0.076(14) Uiso 1 1 d D
O6W O 0.3738(4) 0.4721(2) 0.3801(2) 0.0754(9) Uani 1 1 d D
H6WA H 0.405(4) 0.436(3) 0.423(3) 0.091 Uiso 1 1 d D
H6WB H 0.339(4) 0.438(3) 0.3137(13) 0.091 Uiso 1 1 d D
N1 N -0.0492(2) 0.45468(18) 0.1172(2) 0.0296(5) Uani 1 1 d .
N2 N -0.1948(3) 0.4326(3) 0.4055(3) 0.0601(9) Uani 1 1 d .
N3 N 0.1472(2) 0.62691(18) 0.1167(2) 0.0283(5) Uani 1 1 d .
N4 N 0.5561(2) 0.85899(19) 0.4345(2) 0.0348(6) Uani 1 1 d .
N5 N 0.54949(19) 0.37335(17) 0.03766(18) 0.0232(5) Uani 1 1 d .
N6 N 0.6827(2) 0.0642(2) 0.0191(2) 0.0413(6) Uani 1 1 d .
N7 N 0.60279(19) 0.58060(16) 0.15910(18) 0.0228(5) Uani 1 1 d .
N8 N 0.9106(3) 0.8627(2) 0.5043(2) 0.0489(7) Uani 1 1 d .
C1 C -0.0394(3) 0.3682(2) 0.1556(3) 0.0353(7) Uani 1 1 d .
H1A H -0.0120 0.3253 0.1254 0.042 Uiso 1 1 calc R
C2 C -0.0683(3) 0.3404(2) 0.2385(3) 0.0370(7) Uani 1 1 d .
H2A H -0.0613 0.2791 0.2620 0.044 Uiso 1 1 calc R
C3 C -0.1077(2) 0.4029(2) 0.2866(2) 0.0306(6) Uani 1 1 d .
C4 C -0.1217(3) 0.4902(2) 0.2438(2) 0.0324(6) Uani 1 1 d .
H4A H -0.1518 0.5328 0.2709 0.039 Uiso 1 1 calc R
C5 C -0.0913(3) 0.5139(2) 0.1617(2) 0.0326(6) Uani 1 1 d .
H5A H -0.1002 0.5736 0.1354 0.039 Uiso 1 1 calc R
C6 C -0.1317(3) 0.3806(2) 0.3808(3) 0.0356(7) Uani 1 1 d .
C7 C -0.0861(3) 0.3134(3) 0.4413(3) 0.0423(8) Uani 1 1 d .
H7A H -0.0435 0.2787 0.4221 0.051 Uiso 1 1 calc R
C8 C -0.1051(3) 0.2988(3) 0.5312(3) 0.0652(12) Uani 1 1 d .
H8A H -0.0745 0.2543 0.5740 0.078 Uiso 1 1 calc R
C9 C -0.1691(4) 0.3500(4) 0.5575(3) 0.0748(15) Uani 1 1 d .
H9A H -0.1832 0.3403 0.6176 0.090 Uiso 1 1 calc R
C10 C -0.2118(4) 0.4152(4) 0.4936(4) 0.0765(14) Uani 1 1 d .
H10A H -0.2551 0.4498 0.5120 0.092 Uiso 1 1 calc R
C11 C 0.2515(3) 0.6132(2) 0.1835(2) 0.0306(6) Uani 1 1 d .
H11A H 0.2524 0.5452 0.1784 0.037 Uiso 1 1 calc R
C12 C 0.3571(3) 0.6950(2) 0.2591(2) 0.0316(6) Uani 1 1 d .
H12A H 0.4278 0.6817 0.3027 0.038 Uiso 1 1 calc R
C13 C 0.3593(2) 0.7976(2) 0.2711(2) 0.0261(6) Uani 1 1 d .
C14 C 0.2501(3) 0.8112(2) 0.2035(2) 0.0324(6) Uani 1 1 d .
H14A H 0.2461 0.8780 0.2088 0.039 Uiso 1 1 calc R
C15 C 0.1475(3) 0.7256(2) 0.1283(3) 0.0333(7) Uani 1 1 d .
H15A H 0.0755 0.7366 0.0837 0.040 Uiso 1 1 calc R
C16 C 0.4734(2) 0.8861(2) 0.3525(2) 0.0279(6) Uani 1 1 d .
C17 C 0.4942(3) 0.9909(2) 0.3455(3) 0.0391(7) Uani 1 1 d .
H17A H 0.4362 1.0081 0.2880 0.047 Uiso 1 1 calc R
C18 C 0.6025(3) 1.0698(3) 0.4253(3) 0.0463(8) Uani 1 1 d .
H18A H 0.6177 1.1406 0.4225 0.056 Uiso 1 1 calc R
C19 C 0.6868(3) 1.0417(3) 0.5084(3) 0.0447(8) Uani 1 1 d .
H19A H 0.7606 1.0929 0.5624 0.054 Uiso 1 1 calc R
C20 C 0.6599(3) 0.9358(3) 0.5101(3) 0.0412(8) Uani 1 1 d .
H20A H 0.7171 0.9171 0.5668 0.049 Uiso 1 1 calc R
C21 C 0.6079(2) 0.3428(2) -0.0126(2) 0.0268(6) Uani 1 1 d .
H21A H 0.6267 0.3822 -0.0598 0.032 Uiso 1 1 calc R
C22 C 0.6409(2) 0.2562(2) 0.0027(2) 0.0271(6) Uani 1 1 d .
H22A H 0.6795 0.2373 -0.0351 0.032 Uiso 1 1 calc R
C23 C 0.6168(2) 0.1962(2) 0.0747(2) 0.0238(5) Uani 1 1 d .
C24 C 0.5587(2) 0.2294(2) 0.1281(2) 0.0277(6) Uani 1 1 d .
H24A H 0.5420 0.1931 0.1781 0.033 Uiso 1 1 calc R
C25 C 0.5260(2) 0.3162(2) 0.1069(2) 0.0261(6) Uani 1 1 d .
H25A H 0.4857 0.3359 0.1424 0.031 Uiso 1 1 calc R
C26 C 0.6521(2) 0.1021(2) 0.0921(2) 0.0264(6) Uani 1 1 d .
C27 C 0.6519(3) 0.0568(2) 0.1771(3) 0.0383(7) Uani 1 1 d .
H27A H 0.6308 0.0844 0.2261 0.046 Uiso 1 1 calc R
C28 C 0.6835(4) -0.0308(3) 0.1891(3) 0.0554(10) Uani 1 1 d .
H28A H 0.6840 -0.0627 0.2470 0.067 Uiso 1 1 calc R
C29 C 0.7140(3) -0.0714(3) 0.1176(3) 0.0501(9) Uani 1 1 d .
H29A H 0.7348 -0.1309 0.1255 0.060 Uiso 1 1 calc R
C30 C 0.7134(3) -0.0228(3) 0.0336(3) 0.0455(8) Uani 1 1 d .
H30A H 0.7347 -0.0502 -0.0154 0.055 Uiso 1 1 calc R
C31 C 0.7079(2) 0.6651(2) 0.1879(2) 0.0249(6) Uani 1 1 d .
H31A H 0.7320 0.6826 0.1345 0.030 Uiso 1 1 calc R
C32 C 0.7811(2) 0.7267(2) 0.2926(2) 0.0264(6) Uani 1 1 d .
H32A H 0.8528 0.7843 0.3086 0.032 Uiso 1 1 calc R
C33 C 0.7475(2) 0.7025(2) 0.3750(2) 0.0247(6) Uani 1 1 d .
C34 C 0.6381(2) 0.6148(2) 0.3441(2) 0.0262(6) Uani 1 1 d .
H34A H 0.6116 0.5954 0.3958 0.031 Uiso 1 1 calc R
C35 C 0.5699(2) 0.5574(2) 0.2377(2) 0.0260(6) Uani 1 1 d .
H35A H 0.4974 0.4996 0.2192 0.031 Uiso 1 1 calc R
C36 C 0.8233(2) 0.7674(2) 0.4885(2) 0.0264(6) Uani 1 1 d .
C37 C 0.8039(2) 0.7322(2) 0.5724(2) 0.0244(5) Uani 1 1 d .
H37A H 0.7430 0.6666 0.5588 0.029 Uiso 1 1 calc R
C38 C 0.8746(3) 0.7940(2) 0.6761(2) 0.0321(6) Uani 1 1 d .
H38A H 0.8612 0.7709 0.7334 0.039 Uiso 1 1 calc R
C39 C 0.9658(3) 0.8905(3) 0.6957(3) 0.0421(8) Uani 1 1 d .
H39A H 1.0155 0.9331 0.7661 0.051 Uiso 1 1 calc R
C40 C 0.9810(4) 0.9220(3) 0.6082(3) 0.0565(10) Uani 1 1 d .
H40A H 1.0425 0.9870 0.6209 0.068 Uiso 1 1 calc R

loop_
_atom_site_aniso_label
_atom_site_aniso_U_11
_atom_site_aniso_U_22
_atom_site_aniso_U_33
_atom_site_aniso_U_23
_atom_site_aniso_U_13
_atom_site_aniso_U_12
Cu1 0.0218(2) 0.0255(3) 0.0376(3) 0.0057(2) 0.0155(2) 0.00340(19)
Cu2 0.0224(2) 0.0208(2) 0.0255(3) 0.00350(18) 0.0084(2) 0.01040(19)
S1 0.0189(3) 0.0192(3) 0.0297(4) 0.0066(3) 0.0145(3) 0.0074(2)
O1 0.0215(9) 0.0286(10) 0.0482(12) 0.0085(9) 0.0199(9) 0.0123(8)
O1W 0.0407(13) 0.0338(12) 0.0471(14) 0.0084(11) 0.0193(12) 0.0134(11)
O2 0.0200(9) 0.0252(10) 0.0359(11) 0.0080(8) 0.0165(8) 0.0069(8)
O2W 0.0451(15) 0.0500(15) 0.0501(16) 0.0120(13) 0.0274(13) 0.0065(12)
O3 0.0372(11) 0.0211(10) 0.0473(13) 0.0026(9) 0.0267(10) 0.0068(8)
O3W 0.0379(13) 0.0382(13) 0.0384(13) 0.0087(11) 0.0183(11) 0.0048(10)
O4 0.0388(12) 0.0400(12) 0.0391(12) 0.0155(10) 0.0216(10) 0.0175(10)
O4W 0.0524(17) 0.080(2) 0.0544(17) 0.0291(15) 0.0163(14) 0.0063(15)
O5W 0.0455(14) 0.0423(13) 0.0498(16) 0.0177(12) 0.0245(13) 0.0215(12)
O6W 0.116(3) 0.0485(17) 0.0559(18) 0.0170(14) 0.0313(19) 0.0346(18)
N1 0.0196(11) 0.0263(12) 0.0416(14) 0.0069(10) 0.0145(11) 0.0069(10)
N2 0.058(2) 0.059(2) 0.077(2) 0.0084(17) 0.0450(19) 0.0204(17)
N3 0.0211(11) 0.0261(12) 0.0391(14) 0.0064(10) 0.0167(11) 0.0070(9)
N4 0.0322(13) 0.0325(13) 0.0373(14) 0.0049(11) 0.0123(12) 0.0154(11)
N5 0.0190(10) 0.0245(11) 0.0268(12) 0.0056(9) 0.0112(9) 0.0085(9)
N6 0.0388(15) 0.0348(14) 0.0558(18) 0.0085(13) 0.0262(14) 0.0149(12)
N7 0.0192(10) 0.0216(11) 0.0278(12) 0.0056(9) 0.0102(9) 0.0090(9)
N8 0.0596(19) 0.0312(14) 0.0502(18) 0.0009(13) 0.0340(16) -0.0006(13)
C1 0.0296(15) 0.0317(16) 0.056(2) 0.0138(14) 0.0275(15) 0.0145(13)
C2 0.0324(16) 0.0330(16) 0.060(2) 0.0207(15) 0.0287(16) 0.0177(13)
C3 0.0175(13) 0.0306(15) 0.0393(17) 0.0058(13) 0.0117(12) 0.0062(11)
C4 0.0307(15) 0.0343(16) 0.0352(16) 0.0046(13) 0.0142(13) 0.0180(13)
C5 0.0319(15) 0.0298(15) 0.0357(16) 0.0078(13) 0.0125(13) 0.0155(13)
C6 0.0227(14) 0.0365(16) 0.0424(18) 0.0045(14) 0.0155(13) 0.0047(12)
C7 0.0289(16) 0.051(2) 0.047(2) 0.0216(16) 0.0186(15) 0.0113(15)
C8 0.0351(19) 0.075(3) 0.055(2) 0.029(2) 0.0088(18) -0.0023(19)
C9 0.058(3) 0.090(3) 0.047(2) -0.007(2) 0.034(2) -0.020(2)
C10 0.069(3) 0.073(3) 0.094(4) -0.006(3) 0.059(3) 0.009(2)
C11 0.0313(15) 0.0262(14) 0.0364(16) 0.0067(12) 0.0156(13) 0.0137(12)
C12 0.0283(14) 0.0335(16) 0.0342(16) 0.0070(13) 0.0118(13) 0.0174(13)
C13 0.0242(13) 0.0245(14) 0.0342(15) 0.0067(11) 0.0179(12) 0.0086(11)
C14 0.0275(14) 0.0257(14) 0.0457(18) 0.0071(13) 0.0165(14) 0.0134(12)
C15 0.0218(13) 0.0301(15) 0.0479(19) 0.0069(13) 0.0147(13) 0.0122(12)
C16 0.0256(14) 0.0293(15) 0.0324(15) 0.0046(12) 0.0161(12) 0.0115(12)
C17 0.0328(16) 0.0327(16) 0.0470(19) 0.0121(14) 0.0142(15) 0.0120(13)
C18 0.0417(19) 0.0284(16) 0.057(2) 0.0081(15) 0.0180(17) 0.0064(14)
C19 0.0342(17) 0.0383(18) 0.0431(19) -0.0028(15) 0.0091(15) 0.0054(14)
C20 0.0346(17) 0.0424(18) 0.0380(18) 0.0035(15) 0.0077(15) 0.0178(15)
C21 0.0273(14) 0.0266(14) 0.0353(16) 0.0121(12) 0.0198(13) 0.0128(11)
C22 0.0254(13) 0.0290(14) 0.0357(16) 0.0099(12) 0.0195(13) 0.0133(12)
C23 0.0176(12) 0.0216(13) 0.0308(15) 0.0064(11) 0.0104(11) 0.0068(10)
C24 0.0279(14) 0.0289(14) 0.0340(16) 0.0120(12) 0.0190(13) 0.0127(12)
C25 0.0222(13) 0.0297(14) 0.0305(15) 0.0064(12) 0.0144(12) 0.0117(11)
C26 0.0195(12) 0.0223(13) 0.0382(16) 0.0073(12) 0.0147(12) 0.0070(11)
C27 0.0477(19) 0.0384(17) 0.0453(19) 0.0204(15) 0.0292(16) 0.0240(15)
C28 0.063(2) 0.049(2) 0.064(2) 0.0349(19) 0.032(2) 0.0263(19)
C29 0.0392(18) 0.0261(16) 0.082(3) 0.0142(17) 0.0220(19) 0.0166(14)
C30 0.0351(17) 0.0350(17) 0.069(2) 0.0002(17) 0.0271(17) 0.0137(14)
C31 0.0251(13) 0.0219(13) 0.0305(15) 0.0068(11) 0.0160(12) 0.0080(11)
C32 0.0242(13) 0.0222(13) 0.0332(15) 0.0057(11) 0.0162(12) 0.0055(11)
C33 0.0231(13) 0.0225(13) 0.0312(15) 0.0068(11) 0.0140(12) 0.0098(11)
C34 0.0246(13) 0.0283(14) 0.0287(15) 0.0084(11) 0.0155(12) 0.0086(11)
C35 0.0196(12) 0.0254(14) 0.0330(15) 0.0067(11) 0.0137(12) 0.0065(11)
C36 0.0239(13) 0.0227(13) 0.0320(15) 0.0042(11) 0.0138(12) 0.0073(11)
C37 0.0212(13) 0.0240(13) 0.0263(14) 0.0061(11) 0.0112(11) 0.0059(11)
C38 0.0333(15) 0.0400(17) 0.0304(16) 0.0111(13) 0.0175(13) 0.0185(13)
C39 0.0332(16) 0.0427(18) 0.0390(18) -0.0095(15) 0.0143(15) 0.0066(14)
C40 0.058(2) 0.0331(18) 0.065(3) -0.0084(17) 0.039(2) -0.0095(17)

loop_
_atom_type_symbol
_atom_type_description
_atom_type_scat_dispersion_real
_atom_type_scat_dispersion_imag
_atom_type_scat_source
C C 0.0033 0.0016 'International Tables Vol C Tables 4.2.6.8 and 6.1.1.4'
H H 0.0000 0.0000 'International Tables Vol C Tables 4.2.6.8 and 6.1.1.4'
O O 0.0106 0.0060 'International Tables Vol C Tables 4.2.6.8 and 6.1.1.4'
S S 0.1246 0.1234 'International Tables Vol C Tables 4.2.6.8 and 6.1.1.4'
Cu Cu 0.3201 1.2651 'International Tables Vol C Tables 4.2.6.8 and 6.1.1.4'
N N 0.0061 0.0033 'International Tables Vol C Tables 4.2.6.8 and 6.1.1.4'

loop_
_geom_angle_atom_site_label_1
_geom_angle_atom_site_label_2
_geom_angle_atom_site_label_3
_geom_angle
_geom_angle_site_symmetry_1
_geom_angle_site_symmetry_3
N1 Cu1 N1 180.0 2_565 .
N1 Cu1 N3 91.23(9) 2_565 .
N1 Cu1 N3 88.77(9) . .
N1 Cu1 N3 88.77(9) 2_565 2_565
N1 Cu1 N3 91.23(9) . 2_565
N3 Cu1 N3 180.0 . 2_565
N1 Cu1 O2 68.74(7) 2_565 .
N1 Cu1 O2 111.26(7) . .
N3 Cu1 O2 77.39(7) . .
N3 Cu1 O2 102.61(7) 2_565 .
N1 Cu1 O2 50.59(6) 2_565 2_665
N1 Cu1 O2 129.41(6) . 2_665
N3 Cu1 O2 68.77(6) . 2_665
N3 Cu1 O2 111.23(6) 2_565 2_665
O2 Cu1 O2 22.26(3) . 2_665
N7 Cu2 N7 180.0 . 2_665
N7 Cu2 N5 88.16(8) . 2_665
N7 Cu2 N5 91.84(8) 2_665 2_665
N7 Cu2 N5 91.84(8) . .
N7 Cu2 N5 88.16(8) 2_665 .
N5 Cu2 N5 180.0 2_665 .
N7 Cu2 O1 90.59(6) . .
N7 Cu2 O1 89.41(6) 2_665 .
N5 Cu2 O1 81.68(6) 2_665 .
N5 Cu2 O1 98.32(6) . .
N7 Cu2 O1 91.17(6) . 2_565
N7 Cu2 O1 88.83(6) 2_665 2_565
N5 Cu2 O1 51.07(6) 2_665 2_565
N5 Cu2 O1 128.93(6) . 2_565
O1 Cu2 O1 30.66(3) . 2_565
O2 S1 O1 110.12(11) . .
O2 S1 O4 109.00(11) . .
O1 S1 O4 109.12(12) . .
O2 S1 O3 109.84(11) . .
O1 S1 O3 109.45(12) . .
O4 S1 O3 109.28(12) . .
S1 O1 Cu2 42.37(6) . .
H1WA O1W H1WB 106(3) . .
H1WB O1W H1WA 106(3) . .
H1WA O1W H1WB 106(3) . .
H1WA O1W H1WB 106(3) . .
S1 O2 Cu1 61.95(6) . .
H2WA O2W H2WB 107(3) . .
H2WB O2W H2WA 107(3) . .
H2WA O2W H2WB 107(3) . .
H2WA O2W H2WB 107(3) . .
H3WA O3W H3WB 106(3) . .
H3WB O3W H3WA 106(3) . .
H3WA O3W H3WB 106(3) . .
H3WA O3W H3WB 106(3) . .
H4WB O4W H4WA 106(3) . .
H4WB O4W H4WA 106(3) . .
H4WA O4W H4WB 106(3) . .
H4WA O4W H4WB 106(3) . .
H5WB O5W H5WA 109(3) . .
H5WB O5W H5WA 109(3) . .
H5WA O5W H5WB 109(3) . .
H5WA O5W H5WB 109(3) . .
H6WA O6W H6WB 110(3) . .
H6WB O6W H6WA 110(3) . .
H6WA O6W H6WB 110(3) . .
H6WA O6W H6WB 110(3) . .
C1 N1 C5 117.0(3) . .
C1 N1 Cu1 122.97(19) . .
C5 N1 Cu1 120.02(19) . .
C10 N2 C6 116.6(4) . .
C11 N3 C15 117.2(2) . .
C11 N3 Cu1 119.05(18) . .
C15 N3 Cu1 123.71(19) . .
C20 N4 C16 118.3(3) . .
C25 N5 C21 117.0(2) . .
C25 N5 Cu2 125.11(17) . .
C21 N5 Cu2 117.87(17) . .
C26 N6 C30 117.3(3) . .
C35 N7 C31 117.2(2) . .
C35 N7 Cu2 123.79(18) . .
C31 N7 Cu2 118.91(18) . .
C40 N8 C36 117.2(3) . .
N1 C1 C2 122.5(3) . .
N1 C1 H1A 118.7 . .
C2 C1 H1A 118.7 . .
C1 C2 C3 120.5(3) . .
C1 C2 H2A 119.7 . .
C3 C2 H2A 119.7 . .
C2 C3 C4 116.5(3) . .
C2 C3 C6 122.6(3) . .
C4 C3 C6 120.9(3) . .
C5 C4 C3 120.3(3) . .
C5 C4 H4A 119.9 . .
C3 C4 H4A 119.9 . .
N1 C5 C4 123.1(3) . .
N1 C5 H5A 118.5 . .
C4 C5 H5A 118.5 . .
N2 C6 C7 122.9(3) . .
N2 C6 C3 116.9(3) . .
C7 C6 C3 120.1(3) . .
C6 C7 C8 118.4(4) . .
C6 C7 H7A 120.8 . .
C8 C7 H7A 120.8 . .
C9 C8 C7 119.9(4) . .
C9 C8 H8A 120.1 . .
C7 C8 H8A 120.1 . .
C10 C9 C8 118.6(4) . .
C10 C9 H9A 120.7 . .
C8 C9 H9A 120.7 . .
N2 C10 C9 123.7(4) . .
N2 C10 H10A 118.1 . .
C9 C10 H10A 118.1 . .
N3 C11 C12 122.9(3) . .
N3 C11 H11A 118.6 . .
C12 C11 H11A 118.6 . .
C11 C12 C13 120.6(3) . .
C11 C12 H12A 119.7 . .
C13 C12 H12A 119.7 . .
C14 C13 C12 116.4(3) . .
C14 C13 C16 122.9(2) . .
C12 C13 C16 120.6(2) . .
C15 C14 C13 120.1(3) . .
C15 C14 H14A 120.0 . .
C13 C14 H14A 119.9 . .
N3 C15 C14 122.8(3) . .
N3 C15 H15A 118.6 . .
C14 C15 H15A 118.6 . .
N4 C16 C17 121.6(3) . .
N4 C16 C13 116.0(2) . .
C17 C16 C13 122.4(3) . .
C18 C17 C16 119.3(3) . .
C18 C17 H17A 120.4 . .
C16 C17 H17A 120.4 . .
C19 C18 C17 118.9(3) . .
C19 C18 H18A 120.5 . .
C17 C18 H18A 120.5 . .
C18 C19 C20 118.7(3) . .
C18 C19 H19A 120.7 . .
C20 C19 H19A 120.7 . .
N4 C20 C19 123.3(3) . .
N4 C20 H20A 118.4 . .
C19 C20 H20A 118.4 . .
N5 C21 C22 123.1(2) . .
N5 C21 H21A 118.4 . .
C22 C21 H21A 118.4 . .
C21 C22 C23 120.2(2) . .
C21 C22 H22A 119.9 . .
C23 C22 H22A 119.9 . .
C24 C23 C22 116.5(2) . .
C24 C23 C26 122.8(2) . .
C22 C23 C26 120.7(2) . .
C25 C24 C23 120.0(2) . .
C25 C24 H24A 120.0 . .
C23 C24 H24A 120.0 . .
N5 C25 C24 123.2(2) . .
N5 C25 H25A 118.4 . .
C24 C25 H25A 118.4 . .
N6 C26 C27 122.4(3) . .
N6 C26 C23 117.0(2) . .
C27 C26 C23 120.6(3) . .
C26 C27 C28 118.6(3) . .
C26 C27 H27A 120.7 . .
C28 C27 H27A 120.7 . .
C29 C28 C27 120.7(3) . .
C29 C28 H28A 119.6 . .
C27 C28 H28A 119.6 . .
C28 C29 C30 118.6(3) . .
C28 C29 H29A 120.7 . .
C30 C29 H29A 120.7 . .
N6 C30 C29 122.4(3) . .
N6 C30 H30A 118.8 . .
C29 C30 H30A 118.8 . .
N7 C31 C32 123.1(2) . .
N7 C31 H31A 118.5 . .
C32 C31 H31A 118.5 . .
C31 C32 C33 119.9(2) . .
C31 C32 H32A 120.1 . .
C33 C32 H32A 120.1 . .
C34 C33 C32 116.6(2) . .
C34 C33 C36 121.9(2) . .
C32 C33 C36 121.5(2) . .
C35 C34 C33 120.0(2) . .
C35 C34 H34A 120.0 . .
C33 C34 H34A 120.0 . .
N7 C35 C34 123.2(2) . .
N7 C35 H35A 118.4 . .
C34 C35 H35A 118.4 . .
N8 C36 C37 122.2(3) . .
N8 C36 C33 117.0(2) . .
C37 C36 C33 120.8(2) . .
C38 C37 C36 119.6(3) . .
C38 C37 H37A 120.2 . .
C36 C37 H37A 120.2 . .
C37 C38 C39 119.9(3) . .
C37 C38 H38A 120.1 . .
C39 C38 H38A 120.1 . .
C40 C39 C38 118.0(3) . .
C40 C39 H39A 121.0 . .
C38 C39 H39A 121.0 . .
N8 C40 C39 123.1(3) . .
N8 C40 H40A 118.5 . .
C39 C40 H40A 118.5 . .

loop_
_geom_bond_atom_site_label_1
_geom_bond_atom_site_label_2
_geom_bond_distance
_geom_bond_site_symmetry_2
Cu1 N1 2.034(2) 2_565
Cu1 N1 2.034(2) .
Cu1 N3 2.049(2) .
Cu1 N3 2.049(2) 2_565
Cu1 O2 4.3362(18) .
Cu1 O2 8.676(2) 2_665
Cu2 N7 2.031(2) .
Cu2 N7 2.031(2) 2_665
Cu2 N5 2.041(2) 2_665
Cu2 N5 2.041(2) .
Cu2 O1 4.8395(19) .
Cu2 O1 8.392(2) 2_565
S1 O2 1.4684(18) .
S1 O1 1.4694(18) .
S1 O4 1.470(2) .
S1 O3 1.4761(19) .
O1W H1WA 0.855(10) .
O1W H1WB 0.856(10) .
O1W H1WA 0.855(10) .
O1W H1WB 0.856(10) .
O2W H2WA 0.851(10) .
O2W H2WB 0.854(10) .
O2W H2WA 0.851(10) .
O2W H2WB 0.854(10) .
O3W H3WA 0.853(10) .
O3W H3WB 0.855(10) .
O3W H3WA 0.853(10) .
O3W H3WB 0.855(10) .
O4W H4WB 0.858(10) .
O4W H4WA 0.862(10) .
O4W H4WA 0.862(10) .
O4W H4WB 0.858(10) .
O5W H5WB 0.849(10) .
O5W H5WA 0.854(10) .
O5W H5WA 0.854(10) .
O5W H5WB 0.849(10) .
O6W H6WA 0.843(10) .
O6W H6WB 0.854(10) .
O6W H6WA 0.843(10) .
O6W H6WB 0.854(10) .
N1 C1 1.341(4) .
N1 C5 1.349(4) .
N2 C10 1.346(6) .
N2 C6 1.356(4) .
N3 C11 1.339(3) .
N3 C15 1.346(3) .
N4 C20 1.332(4) .
N4 C16 1.346(4) .
N5 C25 1.340(3) .
N5 C21 1.348(3) .
N6 C26 1.356(4) .
N6 C30 1.363(4) .
N7 C35 1.342(3) .
N7 C31 1.348(3) .
N8 C40 1.356(4) .
N8 C36 1.356(4) .
C1 C2 1.383(4) .
C1 H1A 0.9300 .
C2 C3 1.384(4) .
C2 H2A 0.9300 .
C3 C4 1.387(4) .
C3 C6 1.485(4) .
C4 C5 1.371(4) .
C4 H4A 0.9300 .
C5 H5A 0.9300 .
C6 C7 1.373(4) .
C7 C8 1.376(5) .
C7 H7A 0.9300 .
C8 C9 1.368(7) .
C8 H8A 0.9300 .
C9 C10 1.361(7) .
C9 H9A 0.9300 .
C10 H10A 0.9300 .
C11 C12 1.373(4) .
C11 H11A 0.9300 .
C12 C13 1.390(4) .
C12 H12A 0.9300 .
C13 C14 1.389(4) .
C13 C16 1.483(4) .
C14 C15 1.381(4) .
C14 H14A 0.9300 .
C15 H15A 0.9300 .
C16 C17 1.387(4) .
C17 C18 1.387(4) .
C17 H17A 0.9300 .
C18 C19 1.372(5) .
C18 H18A 0.9300 .
C19 C20 1.381(5) .
C19 H19A 0.9300 .
C20 H20A 0.9300 .
C21 C22 1.373(4) .
C21 H21A 0.9300 .
C22 C23 1.397(4) .
C22 H22A 0.9300 .
C23 C24 1.393(4) .
C23 C26 1.489(4) .
C24 C25 1.381(4) .
C24 H24A 0.9300 .
C25 H25A 0.9300 .
C26 C27 1.358(4) .
C27 C28 1.374(5) .
C27 H27A 0.9300 .
C28 C29 1.355(5) .
C28 H28A 0.9300 .
C29 C30 1.366(5) .
C29 H29A 0.9300 .
C30 H30A 0.9300 .
C31 C32 1.374(4) .
C31 H31A 0.9300 .
C32 C33 1.400(4) .
C32 H32A 0.9300 .
C33 C34 1.399(4) .
C33 C36 1.480(4) .
C34 C35 1.373(4) .
C34 H34A 0.9300 .
C35 H35A 0.9300 .
C36 C37 1.366(4) .
C37 C38 1.365(4) .
C37 H37A 0.9300 .
C38 C39 1.378(4) .
C38 H38A 0.9300 .
C39 C40 1.375(5) .
C39 H39A 0.9300 .
C40 H40A 0.9300 .
